data_2004275
loop_
_publ_author_name
'Bolte, M.'

_publ_section_title
;
 Structural Investigation of Dihydrooxazinones
;
_journal_issue 12
_journal_name_full 'Acta Crystallographica Section C'
_journal_page_first 2587
_journal_page_last 2593
_journal_paper_doi 10.1107/S0108270195008961
_journal_volume 51
_journal_year 1995
_chemical_formula_sum 'C20 H31 Cl N2 O3'
_chemical_formula_weight 382.9
_space_group_IT_number 19
_symmetry_cell_setting orthorhombic
_symmetry_space_group_name_Hall 'P 2ac 2ab'
_symmetry_space_group_name_H-M 'P 21 21 21'
_atom_type_scat_source IntTabIV
_cell_angle_alpha 90
_cell_angle_beta 90
_cell_angle_gamma 90
_cell_formula_units_Z 4
_cell_length_a 8.2280(10)
_cell_length_b 15.310(2)
_cell_length_c 17.0270(10)
_cell_measurement_reflns_used 40
_cell_measurement_temperature 293
_cell_measurement_theta_max 12.5
_cell_measurement_theta_min 10
_cell_volume 2144.9(4)
_computing_molecular_graphics 'SHELXTL (Sheldrick, 1983)'
_computing_structure_refinement 'modified version of SHELX76 (Sheldrick, 1976)'
_computing_structure_solution 'SHELXS86 (Sheldrick, 1985)'
_diffrn_measurement_device 'Stoe-Siemens four-circle'
_diffrn_measurement_method '\w/2\q profile-fitting (Clegg, 1981)'
_diffrn_radiation_type MoK\a
_diffrn_radiation_wavelength 0.71069
_diffrn_reflns_av_R_equivalents 0.024
_diffrn_reflns_limit_h_max 3
_diffrn_reflns_limit_h_min -9
_diffrn_reflns_limit_k_max 18
_diffrn_reflns_limit_k_min 0
_diffrn_reflns_limit_l_max 20
_diffrn_reflns_limit_l_min 0
_diffrn_reflns_number 3475
_diffrn_reflns_theta_max 25
_diffrn_standards_decay_% negligible
_diffrn_standards_interval_count 100
_diffrn_standards_number 3
_exptl_absorpt_coefficient_mu 0.20
_exptl_absorpt_correction_type none
_exptl_crystal_colour colourless
_exptl_crystal_density_diffrn 1.184
_exptl_crystal_description block
_exptl_crystal_size_max 0.5
_exptl_crystal_size_mid 0.5
_exptl_crystal_size_min 0.4
_refine_diff_density_max 0.24
_refine_diff_density_min -0.29
_refine_ls_extinction_method none
_refine_ls_goodness_of_fit_obs 1.361
_refine_ls_hydrogen_treatment 'H atoms see text'
_refine_ls_number_parameters 254
_refine_ls_number_reflns 2176
_refine_ls_R_factor_obs 0.055
_refine_ls_shift/esd_max 0.008
_refine_ls_structure_factor_coef F
_refine_ls_weighting_details 'w = 1/[\s^2^(F)+0.0005F^2^]'
_refine_ls_weighting_scheme calc
_refine_ls_wR_factor_obs 0.053
_reflns_number_observed 2176
_reflns_number_total 2182
_reflns_observed_criterion F>3\s(F)
_cod_data_source_file ka1140.cif
_cod_data_source_block 4
_cod_depositor_comments
;
 Adding _atom_site_type_symbol label and values.

 Antanas Vaitkus
 2013-04-03

The following automatic conversions were performed:

'_refine_ls_weighting_scheme' value ' 1/[\s^2^(F)+0.0005F^2^]' was
changed to 'calc'. New tag '_refine_ls_weighting_details' was
created. The value of the new tag was set to 'w =
1/[\s^2^(F)+0.0005F^2^]'.

Automatic conversion script
Id: cif_fix_values 3143 2015-03-26 13:38:13Z robertas 
;
_cod_original_cell_volume 2144.9(7)
_cod_database_code 2004275

loop_
_symmetry_equiv_pos_as_xyz
x,y,z
1/2-x,-y,1/2+z
-x,1/2+y,1/2-z
1/2+x,1/2-y,-z

loop_
_atom_site_label
_atom_site_type_symbol
_atom_site_fract_x
_atom_site_fract_y
_atom_site_fract_z
_atom_site_U_iso_or_equiv
O(1) O .9256(3) .14990(10) .61430(10) .0480(10)
C(2) C .8720(5) .0900(2) .5636(2) .0430(10)
C(3) C .7884(5) .0091(2) .5965(2) .0380(10)
N(4) N .7249(4) .0169(2) .67600(10) .0400(10)
C(5) C .7891(5) .0737(2) .7199(2) .0410(10)
C(6) C .9184(5) .1377(2) .6992(2) .0480(10)
O(21) O .8943(4) .1017(2) .49480(10) .0650(10)
C(31) O .9238(5) -.0588(2) .5956(2) .0510(10)
O(51) O .7477(3) .0787(2) .79650(10) .0540(10)
C(52) C .6404(6) .0111(3) .8243(2) .066(2)
C(61) C .8983(7) .2295(2) .7338(2) .073(2)
C(62) C .7405(7) .2727(3) .7044(3) .094(2)
C(63) C 1.0452(8) .2847(3) .7170(3) .106(2)
C(1') C .6463(5) -.0210(2) .5415(2) .0410(10)
C(2') C .6170(5) -0.1188(2) .5495(2) .0420(10)
C(3') C .6612(5) -0.1726(2) .4869(2) .0520(10)
C(4') C .6541(6) -0.2619(2) .4943(2) .060(2)
C(5') C .6037(6) -0.2986(2) .5629(2) .0610(10)
C(6') C .5551(5) -0.2463(2) .6245(2) .0590(10)
C(7') C .5607(5) -0.1565(2) .6178(2) .0510(10)
N(1'') N .4911(4) .0302(2) .5542(2) .0440(10)
C(1'') C .5162(6) .1278(2) .5460(2) .060(2)
C(2'') C .3603(6) .1799(3) .5552(3) .086(2)
C(3'') C .3564(5) -.0022(2) .5020(2) .0600(10)
C(4'') C .3871(7) .0081(3) .4153(2) .084(2)
Hn H .4576 .0221 .6042 .035(7)
Cl Cl .28520(10) .01440(10) .70360(10) .0710(10)
H(6) H 1.0146 .1120 .7212 .057
H(31a) H .8888 -0.1113 .6214 .075
H(31b) H 1.0177 -0.0359 .6219 .075
H(31c) H .9508 -0.0716 .5420 .075
H(52a) H .6204 .0218 .8790 .099
H(52b) H .6843 -0.0466 .8178 .099
H(52c) H .5403 .0158 .7957 .099
H(61) H .8891 .2242 .7898 .087
H(62a) H .6452 .2387 .7155 .141
H(62b) H .7493 .2817 .6487 .141
H(62c) H .7326 .3282 .7304 .141
H(63a) H 1.0374 .3412 .7412 .159
H(63b) H 1.0647 .2916 .6617 .159
H(63c) H 1.1332 .2527 .7402 .159
H(1') H .6801 -0.0088 .4887 .049
H(3') H .6966 -0.1470 .4383 .063
H(4') H .6851 -0.2985 .4510 .072
H(5') H .6018 -0.3610 .5685 .073
H(6') H .5172 -0.2725 .6724 .071
H(7') H .5254 -0.1204 .6606 .061
H(1''a) H .5917 .1467 .5855 .072
H(1''b) H .5606 .1395 .4949 .072
H(2''a) H .3829 .2411 .5494 .128
H(2''b) H .3151 .1692 .6063 .128
H(2''c) H .2841 .1620 .5157 .128
H(3''a) H .3407 -0.0632 .5126 .072
H(3''b) H .2592 .0293 .5150 .072
H(4''a) H .2888 -0.0068 .3880 .126
H(4''b) H .4752 -0.0264 .3952 .126
H(4''c) H .4105 .0689 .4075 .126

loop_
_geom_angle_atom_site_label_1
_geom_angle_atom_site_label_2
_geom_angle_atom_site_label_3
_geom_angle
_geom_angle_publ_flag
O(1) C(2) C(3) 118.0(3) yes
C(2) C(3) N(4) 116.0(3) yes
C(3) N(4) C(5) 117.1(3) yes
N(4) C(5) C(6) 127.8(3) yes
O(1) C(6) C(5) 110.3(3) yes
C(2) O(1) C(6) 122.7(3) yes
O(1) C(2) O(21) 118.6(3) yes
C(3) C(2) O(21) 123.4(3) yes
N(4) C(5) O(51) 120.4(3) yes
C(6) C(5) O(51) 111.8(3) yes
C(5) O(51) C(52) 115.6(2) yes
N(4) C(3) C(31) 109.2(3) no
N(4) C(3) C(1') 108.2(3) no
C(5) C(6) C(61) 115.8(3) no
C(6) C(61) C(62) 111.1(4) no
C(3) C(1') C(2') 110.7(3) no
C(2') C(1') N(1'') 111.3(3) no
C(1') C(2') C(7') 122.7(3) no
C(2') C(3') C(4') 120.4(3) no
C(4') C(5') C(6') 120.1(3) no
C(2') C(7') C(6') 119.9(3) no
C(1') N(1'') C(3'') 111.5(3) no
N(1'') C(1'') C(2'') 113.1(3) no
C(2) C(3) C(31) 102.7(3) no
C(2) C(3) C(1') 110.8(3) no
C(31) C(3) C(1') 109.8(3) no
O(1) C(6) C(61) 105.5(2) no
C(6) C(61) C(63) 110.9(4) no
C(3) C(1') N(1'') 113.1(2) no
C(1') C(2') C(3') 118.1(3) no
C(3') C(2') C(7') 119.0(3) no
C(3') C(4') C(5') 120.1(4) no
C(5') C(6') C(7') 120.4(3) no
C(1') N(1'') C(1'') 112.5(3) no
C(1'') N(1'') C(3'') 111.8(3) no
N(1'') C(3'') C(4'') 114.9(3) no

loop_
_geom_bond_atom_site_label_1
_geom_bond_atom_site_label_2
_geom_bond_distance
_geom_bond_publ_flag
O(1) C(2) 1.334(4) yes
C(2) C(3) 1.524(5) yes
C(3) N(4) 1.454(4) yes
N(4) C(5) 1.263(4) yes
C(5) C(6) 1.488(5) yes
O(1) C(6) 1.459(4) yes
C(2) O(21) 1.200(4) yes
C(5) O(51) 1.350(4) yes
O(51) C(52) 1.441(5) yes
C(3) C(1') 1.567(5) no
C(6) C(61) 1.533(5) no
C(61) C(62) 1.541(7) no
C(1') C(2') 1.523(4) no
C(2') C(3') 1.395(5) no
C(3') C(4') 1.374(5) no
C(5') C(6') 1.379(5) no
N(1'') C(1'') 1.515(4) no
C(1'') C(2'') 1.518(7) no
C(3) C(31) 1.524(5) no
C(61) C(63) 1.502(8) no
C(1') N(1'') 1.514(5) no
C(2') C(7') 1.379(4) no
C(4') C(5') 1.362(5) no
C(6') C(7') 1.380(5) no
N(1'') C(3'') 1.504(5) no
C(3'') C(4'') 1.507(5) no

loop_
_geom_torsion_atom_site_label_1
_geom_torsion_atom_site_label_2
_geom_torsion_atom_site_label_3
_geom_torsion_atom_site_label_4
_geom_torsion
_geom_torsion_publ_flag
O(1) C(2) C(3) N(4) 20.3(5) yes
C(2) C(3) N(4) C(5) -24.0(4) yes
C(3) N(4) C(5) C(6) 3.2(5) yes
N(4) C(5) C(6) O(1) 20.5(5) yes
C(5) C(6) O(1) C(2) -23.6(4) yes
C(6) O(1) C(2) C(3) 4.8(5) yes
N(4) C(5) O(51) C(52) 5.6(5) yes
